data_4115584
loop_
_publ_author_name
'Joseph M. Mahoney'
'Alicia M. Beatty'
'Bradley D. Smith'

_publ_section_title
;
 Selective Recognition of an Alkali Halide Contact Ion-Pair
;
_journal_name_full 'Journal of the American Chemical Society'
_journal_page_first 5847
_journal_page_last 5848
_journal_paper_doi 10.1021/ja0156082
_journal_volume 123
_journal_year 2001
_chemical_formula_sum 'C38 H50 Cl N4 Na O6'
_chemical_formula_weight 717.26
_chemical_name_systematic
;
  ?
;
_space_group_IT_number 61
_symmetry_cell_setting orthorhombic
_symmetry_space_group_name_Hall '-P 2ac 2ab'
_symmetry_space_group_name_H-M 'P b c a'
_atom_sites_solution_hydrogens difmap
_atom_sites_solution_primary direct
_atom_sites_solution_secondary difmap
_audit_creation_method SHELXL-97
_cell_angle_alpha 90.00
_cell_angle_beta 90.00
_cell_angle_gamma 90.00
_cell_formula_units_Z 8
_cell_length_a 23.818(2)
_cell_length_b 11.9742(12)
_cell_length_c 26.727(3)
_cell_measurement_temperature 170(2)
_cell_volume 7622.6(13)
_computing_cell_refinement 'Bruker SMART'
_computing_data_collection 'Bruker SMART'
_computing_data_reduction 'Bruker SHELXTL'
_computing_molecular_graphics 'Bruker SHELXTL'
_computing_publication_material 'Bruker SHELXTL'
_computing_structure_refinement 'SHELXL-97 (Sheldrick, 1997)'
_computing_structure_solution 'SHELXS-97 (Sheldrick, 1990)'
_diffrn_ambient_temperature 170(2)
_diffrn_measured_fraction_theta_full 0.999
_diffrn_measured_fraction_theta_max 0.999
_diffrn_measurement_device_type 'CCD area detector'
_diffrn_measurement_method 'phi and omega scans'
_diffrn_radiation_monochromator graphite
_diffrn_radiation_source 'fine-focus sealed tube'
_diffrn_radiation_type MoK\a
_diffrn_radiation_wavelength 0.71073
_diffrn_reflns_av_R_equivalents 0.1349
_diffrn_reflns_av_sigmaI/netI 0.0885
_diffrn_reflns_limit_h_max 26
_diffrn_reflns_limit_h_min -26
_diffrn_reflns_limit_k_max 13
_diffrn_reflns_limit_k_min -13
_diffrn_reflns_limit_l_max 29
_diffrn_reflns_limit_l_min -27
_diffrn_reflns_number 45660
_diffrn_reflns_theta_full 23.25
_diffrn_reflns_theta_max 23.25
_diffrn_reflns_theta_min 1.52
_exptl_absorpt_coefficient_mu 0.161
_exptl_absorpt_correction_T_max 0.9872
_exptl_absorpt_correction_T_min 0.9443
_exptl_absorpt_correction_type none
_exptl_crystal_colour colorless
_exptl_crystal_density_diffrn 1.250
_exptl_crystal_description needle
_exptl_crystal_F_000 3056
_exptl_crystal_size_max 0.36
_exptl_crystal_size_mid 0.12
_exptl_crystal_size_min 0.08
_refine_diff_density_max 0.384
_refine_diff_density_min -0.422
_refine_diff_density_rms 0.113
_refine_ls_extinction_method none
_refine_ls_goodness_of_fit_ref 1.048
_refine_ls_hydrogen_treatment constr
_refine_ls_matrix_type full
_refine_ls_number_parameters 451
_refine_ls_number_reflns 5469
_refine_ls_number_restraints 0
_refine_ls_restrained_S_all 1.048
_refine_ls_R_factor_all 0.0936
_refine_ls_R_factor_gt 0.0498
_refine_ls_shift/su_max 0.000
_refine_ls_shift/su_mean 0.000
_refine_ls_structure_factor_coef Fsqd
_refine_ls_weighting_details 'calc w=1/[\s^2^(Fo^2^)+(0.0613P)^2^+0.0000P] where P=(Fo^2^+2Fc^2^)/3'
_refine_ls_weighting_scheme calc
_refine_ls_wR_factor_gt 0.1057
_refine_ls_wR_factor_ref 0.1456
_reflns_number_gt 3360
_reflns_number_total 5469
_reflns_threshold_expression >2sigma(I)
_cod_data_source_file ja0156082_3.cif
_cod_data_source_block compound2NaCl
_cod_database_code 4115584

loop_
_symmetry_equiv_pos_as_xyz
'x, y, z'
'-x+1/2, -y, z+1/2'
'-x, y+1/2, -z+1/2'
'x+1/2, -y+1/2, -z'
'-x, -y, -z'
'x-1/2, y, -z-1/2'
'x, -y-1/2, z-1/2'
'-x-1/2, y-1/2, z'

loop_
_atom_site_label
_atom_site_type_symbol
_atom_site_fract_x
_atom_site_fract_y
_atom_site_fract_z
_atom_site_U_iso_or_equiv
_atom_site_adp_type
_atom_site_occupancy
_atom_site_symmetry_multiplicity
_atom_site_calc_flag
_atom_site_refinement_flags
Cl1 Cl 0.01363(4) 0.74299(8) 0.05883(4) 0.0312(3) Uani 1 1 d .
Na1 Na -0.07189(6) 0.73450(13) -0.00747(6) 0.0386(5) Uani 1 1 d .
O1 O -0.13591(11) 0.6737(2) 0.05361(11) 0.0382(8) Uani 1 1 d .
N1 N -0.14318(13) 0.8834(3) 0.10862(12) 0.0320(9) Uani 1 1 d .
C1 C -0.15857(17) 0.7761(3) 0.13153(16) 0.0381(12) Uani 1 1 d .
H1A H -0.2050 0.7659 0.1293 0.046 Uiso 1 1 d R
H1B H -0.1472 0.7690 0.1707 0.046 Uiso 1 1 d R
O2 O -0.13825(11) 0.5942(2) -0.04100(11) 0.0392(8) Uani 1 1 d .
N2 N -0.03835(13) 0.6110(3) -0.10718(12) 0.0299(8) Uani 1 1 d .
C2 C -0.12865(18) 0.6791(3) 0.10666(17) 0.0412(12) Uani 1 1 d .
H2A H -0.1466 0.6078 0.1198 0.049 Uiso 1 1 d R
H2B H -0.0878 0.6846 0.1143 0.049 Uiso 1 1 d R
O3 O -0.05472(11) 0.8474(2) -0.08132(10) 0.0334(7) Uani 1 1 d .
N3 N 0.05245(13) 0.8420(3) 0.17585(12) 0.0281(8) Uani 1 1 d .
H3 H 0.0468 0.8045 0.1441 0.034 Uiso 1 1 d R
C3 C -0.18362(18) 0.6113(4) 0.03747(18) 0.0415(12) Uani 1 1 d .
H3A H -0.2190 0.6389 0.0546 0.050 Uiso 1 1 d R
H3B H -0.1803 0.5239 0.0485 0.050 Uiso 1 1 d R
O4 O -0.11166(11) 0.9321(2) 0.00233(10) 0.0329(7) Uani 1 1 d .
N4 N 0.13741(13) 0.6932(2) 0.01405(11) 0.0262(8) Uani 1 1 d .
H4 H 0.1036 0.7152 0.0315 0.031 Uiso 1 1 d R
C4 C -0.18944(17) 0.6286(4) -0.01740(19) 0.0452(13) Uani 1 1 d .
H4A H -0.2214 0.5801 -0.0324 0.054 Uiso 1 1 d R
H4B H -0.1994 0.7149 -0.0282 0.054 Uiso 1 1 d R
O5 O 0.11095(12) 0.8472(2) 0.24318(10) 0.0386(8) Uani 1 1 d .
C5 C -0.14161(17) 0.5969(4) -0.09419(17) 0.0403(12) Uani 1 1 d .
H5A H -0.1780 0.5578 -0.1108 0.048 Uiso 1 1 d R
H5B H -0.1567 0.6816 -0.1041 0.048 Uiso 1 1 d R
O6 O 0.22983(11) 0.6468(2) 0.01543(10) 0.0344(7) Uani 1 1 d .
C6 C -0.08962(16) 0.5436(3) -0.11609(17) 0.0379(12) Uani 1 1 d .
H6A H -0.0972 0.5367 -0.1558 0.046 Uiso 1 1 d R
H6B H -0.0812 0.4650 -0.0998 0.046 Uiso 1 1 d R
C7 C -0.03572(18) 0.7065(3) -0.14217(15) 0.0332(11) Uani 1 1 d .
H7A H -0.0140 0.6854 -0.1738 0.040 Uiso 1 1 d R
H7B H -0.0758 0.7203 -0.1581 0.040 Uiso 1 1 d R
C8 C -0.01413(17) 0.8121(3) -0.11802(15) 0.0327(10) Uani 1 1 d .
H8A H -0.0114 0.8664 -0.1493 0.039 Uiso 1 1 d R
H8B H 0.0243 0.7994 -0.0996 0.039 Uiso 1 1 d R
C9 C -0.03911(19) 0.9519(3) -0.05915(16) 0.0404(12) Uani 1 1 d .
H9A H -0.0025 0.9332 -0.0319 0.048 Uiso 1 1 d R
H9B H -0.0244 1.0006 -0.0890 0.048 Uiso 1 1 d R
C10 C -0.09075(19) 1.0035(3) -0.03604(16) 0.0402(12) Uani 1 1 d .
H10A H -0.1240 0.9970 -0.0691 0.048 Uiso 1 1 d R
H10B H -0.0783 1.0798 -0.0235 0.048 Uiso 1 1 d R
C11 C -0.15520(17) 0.9887(3) 0.02955(16) 0.0352(11) Uani 1 1 d .
H11A H -0.1841 1.0154 0.0043 0.042 Uiso 1 1 d R
H11B H -0.1398 1.0542 0.0481 0.042 Uiso 1 1 d R
C12 C -0.18089(17) 0.9120(3) 0.06744(15) 0.0342(11) Uani 1 1 d .
H12A H -0.2161 0.9492 0.0822 0.041 Uiso 1 1 d R
H12B H -0.1953 0.8411 0.0510 0.041 Uiso 1 1 d R
C13 C -0.14062(18) 0.9735(4) 0.14544(15) 0.0382(11) Uani 1 1 d .
H13A H -0.1746 0.9765 0.1752 0.046 Uiso 1 1 d R
H13B H -0.1412 1.0521 0.1217 0.046 Uiso 1 1 d R
C14 C -0.08783(17) 0.9722(3) 0.17723(15) 0.0327(11) Uani 1 1 d .
C15 C -0.04223(16) 0.9051(3) 0.16507(15) 0.0283(10) Uani 1 1 d .
H15 H -0.0435 0.8624 0.1324 0.034 Uiso 1 1 d R
C16 C 0.00732(17) 0.9096(3) 0.19333(14) 0.0274(10) Uani 1 1 d .
C17 C 0.01141(18) 0.9799(3) 0.23398(14) 0.0329(11) Uani 1 1 d .
H17 H 0.0543 0.9946 0.2541 0.039 Uiso 1 1 d R
C18 C -0.03451(19) 1.0478(4) 0.24549(16) 0.0423(12) Uani 1 1 d .
H18 H -0.0330 1.0897 0.2767 0.051 Uiso 1 1 d R
C19 C -0.08331(19) 1.0436(4) 0.21809(16) 0.0406(12) Uani 1 1 d .
H19 H -0.1192 1.0921 0.2274 0.049 Uiso 1 1 d R
C20 C 0.10209(17) 0.8192(3) 0.20028(16) 0.0270(10) Uani 1 1 d .
C21 C 0.14622(15) 0.7597(3) 0.17019(14) 0.0233(9) Uani 1 1 d .
C22 C 0.14433(16) 0.7493(3) 0.11820(14) 0.0256(10) Uani 1 1 d .
H22 H 0.1068 0.7700 0.1010 0.031 Uiso 1 1 d R
C23 C 0.18771(16) 0.6963(3) 0.09295(15) 0.0244(10) Uani 1 1 d .
C24 C 0.23369(16) 0.6565(3) 0.11990(15) 0.0267(10) Uani 1 1 d .
H24 H 0.2670 0.6217 0.1007 0.032 Uiso 1 1 d R
C25 C 0.23725(16) 0.6670(3) 0.17156(15) 0.0292(10) Uani 1 1 d .
C26 C 0.19257(16) 0.7188(3) 0.19641(15) 0.0279(10) Uani 1 1 d .
H26 H 0.1916 0.7342 0.2366 0.033 Uiso 1 1 d R
C27 C 0.18724(17) 0.6768(3) 0.03769(15) 0.0272(10) Uani 1 1 d .
C28 C 0.12786(16) 0.6725(3) -0.03753(14) 0.0243(10) Uani 1 1 d .
C29 C 0.07833(16) 0.6170(3) -0.05050(15) 0.0257(10) Uani 1 1 d .
H29 H 0.0502 0.5942 -0.0206 0.031 Uiso 1 1 d R
C30 C 0.06606(17) 0.5969(3) -0.10021(15) 0.0274(10) Uani 1 1 d .
C31 C 0.10373(18) 0.6292(3) -0.13725(15) 0.0328(11) Uani 1 1 d .
H31 H 0.0987 0.6073 -0.1750 0.039 Uiso 1 1 d R
C32 C 0.15354(18) 0.6827(3) -0.12421(15) 0.0341(11) Uani 1 1 d .
H32 H 0.1844 0.7133 -0.1530 0.041 Uiso 1 1 d R
C33 C 0.16562(17) 0.7052(3) -0.07472(15) 0.0309(10) Uani 1 1 d .
H33 H 0.2040 0.7449 -0.0630 0.037 Uiso 1 1 d R
C34 C 0.01148(16) 0.5378(3) -0.11315(15) 0.0324(10) Uani 1 1 d .
H34A H 0.0129 0.5135 -0.1509 0.039 Uiso 1 1 d R
H34B H 0.0038 0.4653 -0.0899 0.039 Uiso 1 1 d R
C35 C 0.28762(18) 0.6243(4) 0.20177(16) 0.0417(12) Uani 1 1 d .
C36 C 0.33249(17) 0.5711(4) 0.16844(17) 0.0435(12) Uani 1 1 d .
H36A H 0.3164 0.5026 0.1528 0.052 Uiso 1 1 d R
H36B H 0.3637 0.5435 0.1903 0.052 Uiso 1 1 d R
H36C H 0.3449 0.6273 0.1412 0.052 Uiso 1 1 d R
C37 C 0.2678(2) 0.5376(6) 0.2399(2) 0.105(3) Uani 1 1 d .
H37A H 0.2966 0.5024 0.2578 0.125 Uiso 1 1 d R
H37B H 0.2419 0.5684 0.2604 0.125 Uiso 1 1 d R
H37C H 0.2495 0.4884 0.2183 0.125 Uiso 1 1 d R
C38 C 0.3158(2) 0.7260(5) 0.22797(19) 0.0709(18) Uani 1 1 d .
H38A H 0.2848 0.7521 0.2559 0.085 Uiso 1 1 d R
H38B H 0.3436 0.6792 0.2496 0.085 Uiso 1 1 d R
H38C H 0.3282 0.7772 0.1928 0.085 Uiso 1 1 d R

loop_
_atom_site_aniso_label
_atom_site_aniso_U_11
_atom_site_aniso_U_22
_atom_site_aniso_U_33
_atom_site_aniso_U_23
_atom_site_aniso_U_13
_atom_site_aniso_U_12
Cl1 0.0228(5) 0.0339(6) 0.0369(6) -0.0010(5) 0.0013(5) 0.0012(5)
Na1 0.0286(9) 0.0373(10) 0.0499(11) 0.0109(8) -0.0039(8) -0.0071(8)
O1 0.0311(17) 0.0319(17) 0.052(2) 0.0015(15) 0.0101(15) -0.0045(14)
N1 0.027(2) 0.035(2) 0.033(2) 0.0027(18) 0.0000(17) 0.0050(17)
C1 0.028(2) 0.044(3) 0.043(3) 0.011(2) 0.009(2) 0.004(2)
O2 0.0259(17) 0.0356(18) 0.056(2) 0.0001(15) 0.0034(16) 0.0010(14)
N2 0.028(2) 0.0247(19) 0.037(2) 0.0006(17) -0.0021(17) -0.0032(17)
C2 0.028(3) 0.035(3) 0.060(3) 0.011(2) 0.009(2) -0.001(2)
O3 0.0362(17) 0.0254(16) 0.0388(18) -0.0034(14) 0.0034(14) -0.0029(14)
N3 0.026(2) 0.033(2) 0.025(2) -0.0040(16) -0.0009(16) 0.0047(17)
C3 0.025(3) 0.034(3) 0.065(4) -0.003(2) 0.014(3) -0.003(2)
O4 0.0335(17) 0.0253(15) 0.0399(18) 0.0040(14) 0.0011(15) 0.0035(14)
N4 0.0173(19) 0.035(2) 0.026(2) -0.0042(16) 0.0013(16) 0.0032(16)
C4 0.021(3) 0.035(3) 0.080(4) -0.012(3) 0.001(3) 0.001(2)
O5 0.0366(18) 0.057(2) 0.0225(17) -0.0031(15) 0.0013(14) 0.0089(16)
C5 0.028(3) 0.042(3) 0.052(3) -0.012(2) -0.012(2) 0.002(2)
O6 0.0191(16) 0.0463(18) 0.0377(18) -0.0092(15) 0.0029(14) 0.0036(14)
C6 0.033(3) 0.028(2) 0.052(3) -0.006(2) -0.005(2) -0.006(2)
C7 0.037(3) 0.033(2) 0.030(3) 0.002(2) -0.004(2) 0.000(2)
C8 0.037(3) 0.032(2) 0.029(3) 0.000(2) 0.001(2) 0.000(2)
C9 0.053(3) 0.027(2) 0.041(3) -0.006(2) 0.011(3) -0.011(2)
C10 0.057(3) 0.026(3) 0.038(3) 0.000(2) 0.007(2) -0.002(2)
C11 0.035(3) 0.031(3) 0.040(3) -0.003(2) -0.004(2) 0.010(2)
C12 0.021(2) 0.039(3) 0.042(3) 0.000(2) -0.002(2) 0.005(2)
C13 0.035(3) 0.049(3) 0.031(3) -0.008(2) 0.000(2) 0.014(2)
C14 0.034(3) 0.035(3) 0.029(3) -0.002(2) 0.004(2) 0.008(2)
C15 0.028(2) 0.031(2) 0.026(2) 0.000(2) 0.004(2) 0.005(2)
C16 0.029(2) 0.029(2) 0.024(2) 0.003(2) 0.005(2) 0.006(2)
C17 0.035(3) 0.038(3) 0.026(3) -0.004(2) 0.002(2) 0.006(2)
C18 0.048(3) 0.047(3) 0.031(3) -0.010(2) -0.004(2) 0.012(3)
C19 0.041(3) 0.045(3) 0.036(3) -0.006(2) 0.007(2) 0.020(2)
C20 0.027(2) 0.026(2) 0.028(3) 0.004(2) 0.004(2) -0.003(2)
C21 0.022(2) 0.024(2) 0.025(2) 0.0020(19) 0.0025(19) -0.002(2)
C22 0.020(2) 0.023(2) 0.033(3) 0.000(2) -0.0024(19) -0.003(2)
C23 0.021(2) 0.022(2) 0.030(3) -0.0005(19) 0.002(2) -0.0028(19)
C24 0.018(2) 0.026(2) 0.036(3) 0.000(2) -0.002(2) 0.0013(19)
C25 0.027(2) 0.028(2) 0.033(3) 0.006(2) -0.001(2) -0.001(2)
C26 0.025(2) 0.032(2) 0.027(2) 0.003(2) -0.001(2) -0.004(2)
C27 0.025(3) 0.022(2) 0.034(3) -0.002(2) -0.002(2) -0.001(2)
C28 0.025(2) 0.022(2) 0.026(2) -0.0007(19) 0.000(2) 0.0058(19)
C29 0.027(2) 0.024(2) 0.025(3) 0.0029(19) 0.003(2) 0.006(2)
C30 0.033(3) 0.021(2) 0.028(3) 0.000(2) 0.000(2) 0.005(2)
C31 0.040(3) 0.034(3) 0.025(3) -0.001(2) 0.003(2) 0.002(2)
C32 0.033(3) 0.036(3) 0.033(3) 0.003(2) 0.007(2) -0.002(2)
C33 0.023(2) 0.037(3) 0.033(3) 0.000(2) 0.004(2) -0.001(2)
C34 0.033(3) 0.026(2) 0.038(3) -0.004(2) -0.002(2) 0.003(2)
C35 0.034(3) 0.061(3) 0.030(3) 0.006(2) -0.004(2) 0.014(3)
C36 0.029(3) 0.047(3) 0.055(3) 0.007(2) -0.005(2) 0.013(2)
C37 0.054(4) 0.172(7) 0.087(5) 0.091(5) 0.023(3) 0.053(4)
C38 0.046(3) 0.120(5) 0.047(3) -0.024(3) -0.021(3) 0.028(3)

loop_
_atom_type_symbol
_atom_type_description
_atom_type_scat_dispersion_real
_atom_type_scat_dispersion_imag
_atom_type_scat_source
C C 0.0033 0.0016 'International Tables Vol C Tables 4.2.6.8 and 6.1.1.4'
H H 0.0000 0.0000 'International Tables Vol C Tables 4.2.6.8 and 6.1.1.4'
N N 0.0061 0.0033 'International Tables Vol C Tables 4.2.6.8 and 6.1.1.4'
O O 0.0106 0.0060 'International Tables Vol C Tables 4.2.6.8 and 6.1.1.4'
Na Na 0.0362 0.0249 'International Tables Vol C Tables 4.2.6.8 and 6.1.1.4'
Cl Cl 0.1484 0.1585 'International Tables Vol C Tables 4.2.6.8 and 6.1.1.4'

loop_
_geom_angle_atom_site_label_1
_geom_angle_atom_site_label_2
_geom_angle_atom_site_label_3
_geom_angle
O1 Na1 O3 147.88(12)
O1 Na1 O2 68.09(11)
O3 Na1 O2 101.02(11)
O1 Na1 O4 88.56(10)
O3 Na1 O4 68.36(9)
O2 Na1 O4 115.32(10)
O1 Na1 Cl1 92.59(9)
O3 Na1 Cl1 112.68(9)
O2 Na1 Cl1 138.13(9)
O4 Na1 Cl1 100.19(8)
O1 Na1 C9 138.20(12)
O3 Na1 C9 27.48(9)
O2 Na1 C9 125.39(12)
O4 Na1 C9 49.65(10)
Cl1 Na1 C9 94.13(10)
O1 Na1 C4 48.96(12)
O3 Na1 C4 108.17(12)
O2 Na1 C4 27.14(10)
O4 Na1 C4 93.02(11)
Cl1 Na1 C4 139.12(11)
C9 Na1 C4 122.98(13)
C3 O1 C2 114.8(3)
C3 O1 Na1 118.0(3)
C2 O1 Na1 126.6(2)
C12 N1 C13 111.1(3)
C12 N1 C1 111.4(3)
C13 N1 C1 112.0(3)
N1 C1 C2 111.7(3)
C5 O2 C4 112.6(3)
C5 O2 Na1 112.5(2)
C4 O2 Na1 100.9(2)
C7 N2 C6 110.7(3)
C7 N2 C34 110.8(3)
C6 N2 C34 108.6(3)
O1 C2 C1 114.3(4)
C9 O3 C8 111.3(3)
C9 O3 Na1 101.2(2)
C8 O3 Na1 120.2(2)
C20 N3 C16 127.2(3)
O1 C3 C4 107.4(4)
C10 O4 C11 109.5(3)
C10 O4 Na1 110.6(2)
C11 O4 Na1 139.0(2)
C27 N4 C28 124.5(3)
O2 C4 C3 108.3(4)
O2 C4 Na1 51.97(18)
C3 C4 Na1 83.6(2)
O2 C5 C6 109.3(4)
N2 C6 C5 112.5(3)
N2 C7 C8 113.0(3)
O3 C8 C7 108.0(3)
O3 C9 C10 108.4(3)
O3 C9 Na1 51.35(17)
C10 C9 Na1 87.4(2)
O4 C10 C9 109.5(3)
O4 C11 C12 110.3(3)
N1 C12 C11 113.7(3)
N1 C13 C14 113.8(3)
C15 C14 C19 118.6(4)
C15 C14 C13 121.5(4)
C19 C14 C13 119.8(4)
C14 C15 C16 120.6(4)
C17 C16 C15 120.5(4)
C17 C16 N3 123.5(4)
C15 C16 N3 115.9(3)
C16 C17 C18 118.3(4)
C19 C18 C17 121.6(4)
C18 C19 C14 120.4(4)
O5 C20 N3 122.8(4)
O5 C20 C21 121.0(4)
N3 C20 C21 116.1(4)
C22 C21 C26 119.6(4)
C22 C21 C20 123.5(4)
C26 C21 C20 116.8(4)
C23 C22 C21 120.1(4)
C22 C23 C24 119.3(4)
C22 C23 C27 123.1(4)
C24 C23 C27 117.6(4)
C25 C24 C23 122.0(4)
C24 C25 C26 117.7(4)
C24 C25 C35 122.7(4)
C26 C25 C35 119.5(4)
C21 C26 C25 121.2(4)
O6 C27 N4 122.5(4)
O6 C27 C23 121.1(4)
N4 C27 C23 116.3(4)
C33 C28 C29 120.0(4)
C33 C28 N4 122.6(4)
C29 C28 N4 117.3(3)
C30 C29 C28 120.0(4)
C29 C30 C31 120.0(4)
C29 C30 C34 118.7(4)
C31 C30 C34 121.3(4)
C30 C31 C32 120.0(4)
C33 C32 C31 120.5(4)
C32 C33 C28 119.6(4)
N2 C34 C30 112.6(3)
C37 C35 C36 108.7(4)
C37 C35 C25 109.6(4)
C36 C35 C25 112.3(3)
C37 C35 C38 111.4(4)
C36 C35 C38 106.6(4)
C25 C35 C38 108.3(4)

loop_
_geom_bond_atom_site_label_1
_geom_bond_atom_site_label_2
_geom_bond_distance
Cl1 Na1 2.7019(18)
Na1 O1 2.349(3)
Na1 O3 2.427(3)
Na1 O2 2.475(3)
Na1 O4 2.562(3)
Na1 C9 3.049(4)
Na1 C4 3.085(4)
O1 C3 1.427(5)
O1 C2 1.430(5)
N1 C12 1.461(5)
N1 C13 1.462(5)
N1 C1 1.470(5)
C1 C2 1.516(5)
O2 C5 1.424(5)
O2 C4 1.433(5)
N2 C7 1.478(5)
N2 C6 1.483(5)
N2 C34 1.484(5)
O3 C9 1.434(4)
O3 C8 1.441(4)
N3 C20 1.378(5)
N3 C16 1.424(5)
C3 C4 1.488(6)
O4 C10 1.425(4)
O4 C11 1.437(4)
N4 C27 1.359(5)
N4 C28 1.419(4)
O5 C20 1.213(4)
C5 C6 1.511(5)
O6 C27 1.230(4)
C7 C8 1.510(5)
C9 C10 1.509(6)
C11 C12 1.498(5)
C13 C14 1.518(5)
C14 C15 1.390(5)
C14 C19 1.391(5)
C15 C16 1.402(5)
C16 C17 1.378(5)
C17 C18 1.397(6)
C18 C19 1.375(6)
C20 C21 1.503(5)
C21 C22 1.396(5)
C21 C26 1.397(5)
C22 C23 1.388(5)
C23 C24 1.395(5)
C23 C27 1.495(5)
C24 C25 1.389(5)
C25 C26 1.399(5)
C25 C35 1.534(5)
C28 C33 1.396(5)
C28 C29 1.398(5)
C29 C30 1.382(5)
C30 C31 1.391(5)
C30 C34 1.520(5)
C31 C32 1.393(5)
C32 C33 1.380(5)
C35 C37 1.529(6)
C35 C36 1.530(6)
C35 C38 1.557(6)
